data_2009676
loop_
_publ_author_name
'Tahirov, T.H.'
'Lu, T.-H.'
'Shu, K.'
'Chung, C.-S.'

_publ_section_title
;
 A binuclear copper(II) complex of the deprotonated anion of
 <i>N</i>,<i>N</i>'-diglycylethylenediamine
;
_journal_issue 5
_journal_name_full 'Acta Crystallographica Section C'
_journal_page_first 708
_journal_page_last 710
_journal_paper_doi 10.1107/S0108270193010479
_journal_volume 50
_journal_year 1994
_chemical_formula_moiety '[Cu (C6 H13 N4 O2 ) (H2 O ) ]2 , 2Cl O4 , 4H2 O'
_chemical_formula_sum 'C12 H38 Cl2 Cu2 N8 O18'
_chemical_formula_weight 780.47
_space_group_IT_number 14
_symmetry_cell_setting monoclinic
_symmetry_space_group_name_Hall '-P 2yn'
_symmetry_space_group_name_H-M 'P 1 21/n 1'
_atom_type_scat_source IntTabIV
_cell_angle_alpha 90.
_cell_angle_beta 90.630(10)
_cell_angle_gamma 90.
_cell_formula_units_Z 2
_cell_length_a 7.3210(10)
_cell_length_b 9.7860(10)
_cell_length_c 20.803(2)
_cell_measurement_reflns_used 25
_cell_measurement_temperature 298(3)
_cell_measurement_theta_max 18.49
_cell_measurement_theta_min 7.46
_cell_volume 1490.3(3)
_diffrn_measurement_device 'Nonius CAD-4'
_diffrn_measurement_method \q/2\q
_diffrn_radiation_type MoK\a
_diffrn_radiation_wavelength 0.7107
_diffrn_reflns_limit_h_max 10
_diffrn_reflns_limit_h_min 0
_diffrn_reflns_limit_k_max 13
_diffrn_reflns_limit_k_min 0
_diffrn_reflns_limit_l_max 29
_diffrn_reflns_limit_l_min 0
_diffrn_reflns_number 2358
_diffrn_reflns_theta_max 29.9
_diffrn_standards_decay_% +-0.5
_diffrn_standards_interval_time 60
_diffrn_standards_number 3
_exptl_absorpt_coefficient_mu 1.70
_exptl_absorpt_correction_T_max 0.9982
_exptl_absorpt_correction_T_min 0.9272
_exptl_absorpt_correction_type 'empirical (North, Phillips & Mathews, 1968)'
_exptl_crystal_colour blue
_exptl_crystal_density_diffrn 1.739
_exptl_crystal_description 'rectangular parallelepiped'
_exptl_crystal_size_max 0.26
_exptl_crystal_size_mid 0.25
_exptl_crystal_size_min 0.22
_refine_diff_density_max 0.24
_refine_diff_density_min -0.27
_refine_ls_extinction_coef '0.36(2) (length in mm)'
_refine_ls_extinction_method 'Zachariasen (1967)'
_refine_ls_goodness_of_fit_obs 0.64
_refine_ls_hydrogen_treatment noref
_refine_ls_number_parameters 191
_refine_ls_number_reflns 1424
_refine_ls_R_factor_obs 0.038
_refine_ls_shift/esd_max 0.041
_refine_ls_structure_factor_coef F
_refine_ls_weighting_scheme unit
_refine_ls_wR_factor_obs 0.038
_reflns_number_observed 1424
_reflns_number_total 2358
_reflns_observed_criterion I>=2.5\s(I)
_cod_data_source_file as1061.cif
_cod_data_source_block as1061_structure_1_of_1
_cod_original_sg_symbol_H-M 'P 21/n'
_cod_database_code 2009676

loop_
_symmetry_equiv_pos_as_xyz
x,y,z
-x,-y,-z
1/2+x,1/2-y,1/2+z
-1/2-x,-1/2+y,-1/2-z

loop_
_atom_site_label
_atom_site_fract_x
_atom_site_fract_y
_atom_site_fract_z
Cu .35272(11) 0.74669(7) 0.10924(3)
Cl .5919(3) 0.06513(18) 0.20691(11)
O(1) .7749(6) 0.5102(4) 0.0582(2)
O(2) .3056(6) 0.9064(4) 0.0534(2)
O(3) .5081(10) 0.1314(6) 0.1545(3)
O(4) .7582(9) 0.1252(7) 0.2198(3)
O(5) .4859(13) 0.0788(7) 0.2627(4)
O(6) .6172(13) -0.0748(6) 0.1918(4)
O(W1) .1401(7) 0.6001(5) 0.0600(3)
O(W2) .9166(7) 0.2851(4) 0.1163(3)
O(W3) .2251(8) 0.3226(5) 0.2004(3)
N(1) .4288(7) 0.6054(4) 0.1740(2)
N(2) .5546(7) 0.6782(4) 0.0588(2)
N(3) .1546(7) 1.1069(4) 0.0459(3)
N(4) .1608(8) 0.8327(4) 0.1653(3)
C(1) .5669(10) 0.5158(6) 0.1448(3)
C(2) .6409(8) 0.5704(5) 0.0824(3)
C(3) .6201(9) 0.7343(5) -.0010(3)
C(4) .7618(9) 0.8470(5) 0.0127(3)
C(5) .1957(8) 0.9904(5) 0.0753(3)
C(6) .1025(9) 0.9646(5) 0.1382(3)
H(W11) .172 .526 .027
H(W12) .004 .621 .078
H(W21) .850 .355 .106
H(W22) .930 .247 .151
H(W31) .309 .241 .173
H(W32) .117 .320 .176
H(N11) .478 .647 .208
H(N12) .347 .538 .185
H(N3) .058 1.168 .067
H(N41) .064 .772 .163
H(N42) .202 .837 .201
H(1) .670 .484 .173
H(2) .511 .439 .124
H(3) .683 .663 -.037
H(4) .505 .788 -.023
H(5) .872 .808 .038
H(6) .683 .938 .033
H(7) .164 1.029 .165
H(8) -.023 .973 .131

loop_
_geom_angle_atom_site_label_1
_geom_angle_atom_site_label_2
_geom_angle_atom_site_label_3
_geom_angle_site_symmetry_1
_geom_angle
_geom_angle_publ_flag
O(2) Cu O(W1) . 96.7(2) yes
O(2) Cu N(1) . 170.4(2) yes
O(2) Cu N(2) . 94.9(2) yes
O(2) Cu N(4) . 83.8(2) yes
O(W1) Cu N(1) . 92.9(2) yes
O(W1) Cu N(2) . 93.3(2) yes
O(W1) Cu N(4) . 92.6(2) yes
N(1) Cu N(2) . 85.3(2) yes
N(1) Cu N(4) . 95.1(2) yes
N(2) Cu N(4) . 174.1(2) yes
O(3) Cl O(4) . 109.4(4) no
O(3) Cl O(5) . 110.9(5) no
O(3) Cl O(6) . 109.3(4) no
O(4) Cl O(5) . 107.0(5) no
O(4) Cl O(6) . 109.8(5) no
O(5) Cl O(6) . 110.4(6) no
Cu O(2) C(5) . 114.7(4) yes
Cu N(1) C(1) . 108.7(4) yes
Cu N(2) C(2) . 116.0(5) yes
Cu N(2) C(3) . 126.6(3) yes
C(2) N(2) C(3) . 117.4(6) yes
C(4) N(3) C(5) 2_675 124.2(6) yes
Cu N(4) C(6) . 110.2(5) yes
N(1) C(1) C(2) . 113.4(4) yes
O(1) C(2) N(2) . 126.8(7) yes
O(1) C(2) C(1) . 117.9(4) yes
N(2) C(2) C(1) . 115.3(6) yes
N(2) C(3) C(4) . 110.0(4) yes
N(3) C(4) C(3) 2_675 111.1(5) yes
O(2) C(5) N(3) . 123.0(7) yes
O(2) C(5) C(6) . 120.7(5) yes
N(3) C(5) C(6) . 116.3(6) yes
N(4) C(6) C(5) . 110.4(6) yes

loop_
_geom_bond_atom_site_label_1
_geom_bond_atom_site_label_2
_geom_bond_site_symmetry_2
_geom_bond_distance
_geom_bond_publ_flag
Cu O(2) . 1.975(3) yes
Cu O(W1) . 2.344(4) yes
Cu N(1) . 2.005(4) yes
Cu N(2) . 1.941(6) yes
Cu N(4) . 2.019(7) yes
Cl O(3) . 1.405(5) no
Cl O(4) . 1.375(6) no
Cl O(5) . 1.410(10) no
Cl O(6) . 1.418(6) no
O(1) C(2) . 1.254(9) yes
O(2) C(5) . 1.240(8) yes
N(1) C(1) . 1.474(9) yes
N(2) C(2) . 1.322(6) yes
N(2) C(3) . 1.446(9) yes
N(3) C(4) 2_675 1.440(10) yes
N(3) C(5) . 1.327(6) yes
N(4) C(6) . 1.470(6) yes
C(1) C(2) . 1.510(10) yes
C(3) C(4) . 1.538(8) yes
C(5) C(6) . 1.500(10) yes
